data_7063271
loop_
_publ_author_name
'Hou, Tianjiao'
'Leng, Huiting'
'Chen, Mengjia'
'Luo, Jun'
'Zhang, Chong'
'Zhang, Yu'
'Yi, Zhenxin'
'Zhang, Shunlin'
'Shen, Xuan'

_publ_section_title
;
 Integrating three types of structure reinforcements abounding in
 heat-resistant explosives to construct a 3D solvent-free EMOF with superb
 stability
;
_journal_issue 28
_journal_name_full 'New Journal of Chemistry'
_journal_page_first 12697
_journal_page_last 12705
_journal_paper_doi 10.1039/D4NJ01652A
_journal_volume 48
_journal_year 2024
_chemical_formula_moiety 'C4 H6 N10'
_chemical_formula_sum 'C4 H6 N10'
_chemical_formula_weight 194.19
_chemical_name_systematic 5,5?-diamino-3,3?-azo-1H-1,2,4-triazole
_space_group_crystal_system monoclinic
_space_group_IT_number 14
_space_group_name_Hall '-P 2yn'
_space_group_name_H-M_alt 'P 1 21/n 1'
_symmetry_Int_Tables_number 14
_audit_creation_date 2024-05-28
_audit_creation_method
;
Olex2 1.5-dev
(compiled 2024.05.15 svn.r971b711c for OlexSys, GUI svn.r6697)
;
_audit_update_record
;
2024-06-14 deposited with the CCDC.	2024-06-18 downloaded from the CCDC.
;
_cell_angle_alpha 90
_cell_angle_beta 96.628(6)
_cell_angle_gamma 90
_cell_formula_units_Z 2
_cell_length_a 3.5601(6)
_cell_length_b 12.1278(16)
_cell_length_c 8.6009(13)
_cell_measurement_reflns_used 356
_cell_measurement_temperature 193.00
_cell_measurement_theta_max 23.310
_cell_measurement_theta_min 2.917
_cell_volume 368.87(10)
_computing_cell_refinement 'SAINT V8.40B (?, 2016)'
_computing_data_reduction 'SAINT V8.40B (?, 2016)'
_computing_molecular_graphics 'Olex2 1.5-dev (Dolomanov et al., 2009)'
_computing_publication_material 'Olex2 1.5-dev (Dolomanov et al., 2009)'
_computing_structure_refinement 'olex2.refine 1.5-dev (Bourhis et al., 2015)'
_computing_structure_solution 'SHELXT 2018/2 (Sheldrick, 2018)'
_diffrn_ambient_temperature 193.00
_diffrn_measured_fraction_theta_full 1.0000
_diffrn_measured_fraction_theta_max 1.0000
_diffrn_measurement_device_type 'CCD area detector'
_diffrn_measurement_method 'phi and omega scans'
_diffrn_radiation_type 'Mo K\a'
_diffrn_radiation_wavelength 0.71073
_diffrn_reflns_av_R_equivalents 0.0899
_diffrn_reflns_av_unetI/netI 0.0556
_diffrn_reflns_Laue_measured_fraction_full 1.0000
_diffrn_reflns_Laue_measured_fraction_max 1.0000
_diffrn_reflns_limit_h_max 4
_diffrn_reflns_limit_h_min -4
_diffrn_reflns_limit_k_max 15
_diffrn_reflns_limit_k_min -13
_diffrn_reflns_limit_l_max 11
_diffrn_reflns_limit_l_min -11
_diffrn_reflns_number 4164
_diffrn_reflns_point_group_measured_fraction_full 1.0000
_diffrn_reflns_point_group_measured_fraction_max 1.0000
_diffrn_reflns_theta_full 25.2417
_diffrn_reflns_theta_max 27.44
_diffrn_reflns_theta_min 2.92
_exptl_absorpt_coefficient_mu 0.133
_exptl_absorpt_correction_T_max 0.984
_exptl_absorpt_correction_T_min 0.980
_exptl_absorpt_correction_type none
_exptl_crystal_colour 'clear light yellow'
_exptl_crystal_density_diffrn 1.748
_exptl_crystal_description ' block'
_exptl_crystal_F_000 200.0
_exptl_crystal_size_max 0.15
_exptl_crystal_size_mid 0.13
_exptl_crystal_size_min 0.12
_refine_diff_density_max 0.3918
_refine_diff_density_min -0.4519
_refine_diff_density_rms 0.0960
_refine_ls_d_res_high 0.7710
_refine_ls_d_res_low 6.9844
_refine_ls_goodness_of_fit_ref 1.1295
_refine_ls_hydrogen_treatment mixed
_refine_ls_matrix_type full
_refine_ls_number_constraints 4
_refine_ls_number_parameters 70
_refine_ls_number_reflns 850
_refine_ls_number_restraints 0
_refine_ls_restrained_S_all 1.1295
_refine_ls_R_factor_all 0.0809
_refine_ls_R_factor_gt 0.0481
_refine_ls_shift/su_max 0.0009
_refine_ls_shift/su_mean 0.0002
_refine_ls_structure_factor_coef Fsqd
_refine_ls_weighting_details 'w=1/[\s^2^(Fo^2^)+(0.0446P)^2^+0.1269P] where P=(Fo^2^+2Fc^2^)/3'
_refine_ls_weighting_scheme calc
_refine_ls_wR_factor_gt 0.1029
_refine_ls_wR_factor_ref 0.1373
_reflns_Friedel_coverage 0.0
_reflns_limit_h_max 4
_reflns_limit_h_min -4
_reflns_limit_k_max 15
_reflns_limit_k_min 0
_reflns_limit_l_max 11
_reflns_limit_l_min -3
_reflns_number_gt 571
_reflns_number_total 850
_reflns_threshold_expression I>=2u(I)
_cod_data_source_file d4nj01652a2.cif
_cod_data_source_block 1
_cod_depositor_comments 'Adding full bibliography for 7063270--7063271.cif.'
_cod_original_sg_symbol_H-M 'P  21/n '
_cod_database_code 7063271
_olex2_refinement_description
;
1. Fixed Uiso
 At 1.2 times of:
  All N(H) groups, All N(H,H) groups
2.a Aromatic/amide H refined with riding coordinates:
 N1(H1)
;
_olex2_submission_special_instructions 'No special instructions were received'

loop_
_space_group_symop_id
_space_group_symop_operation_xyz
1 x,y,z
2 -x+1/2,y+1/2,-z+1/2
3 -x,-y,-z
4 x-1/2,-y-1/2,z-1/2

loop_
_atom_site_label
_atom_site_type_symbol
_atom_site_fract_x
_atom_site_fract_y
_atom_site_fract_z
_atom_site_U_iso_or_equiv
_atom_site_adp_type
_atom_site_occupancy
_atom_site_refinement_flags_posn
C1 C 0.6157(7) 0.61131(19) 0.3870(3) 0.0233(6) Uani 1.000000 .
C2 C 0.6617(7) 0.7835(2) 0.3742(3) 0.0253(6) Uani 1.000000 .
N1 N 0.7620(6) 0.73916(16) 0.2428(3) 0.0274(6) Uani 1.000000 .
H1 H 0.8345(6) 0.77691(16) 0.1642(3) 0.0329(7) Uiso 1.000000 R
N2 N 0.7358(6) 0.62663(16) 0.2482(2) 0.0275(5) Uani 1.000000 .
N3 N 0.5645(6) 0.70446(16) 0.4698(2) 0.0246(5) Uani 1.000000 .
N4 N 0.5584(6) 0.50310(17) 0.4328(2) 0.0249(5) Uani 1.000000 .
N5 N 0.6494(8) 0.89276(19) 0.4035(3) 0.0404(7) Uani 1.000000 .
H5a H 0.741(9) 0.938(3) 0.336(4) 0.0485(8) Uiso 1.000000 .
H5b H 0.605(9) 0.915(2) 0.494(4) 0.0485(8) Uiso 1.000000 .

loop_
_atom_site_aniso_label
_atom_site_aniso_U_11
_atom_site_aniso_U_22
_atom_site_aniso_U_33
_atom_site_aniso_U_12
_atom_site_aniso_U_13
_atom_site_aniso_U_23
C1 0.0280(12) 0.0243(12) 0.0187(12) -0.0017(10) 0.0077(10) -0.0002(9)
C2 0.0298(13) 0.0277(13) 0.0197(12) -0.0012(10) 0.0087(10) 0.0010(10)
N1 0.0375(13) 0.0268(11) 0.0202(11) -0.0008(9) 0.0130(9) 0.0036(8)
N2 0.0378(12) 0.0255(11) 0.0211(11) 0.0011(9) 0.0114(9) 0.0010(8)
N3 0.0341(12) 0.0235(11) 0.0178(10) -0.0008(9) 0.0099(9) -0.0009(8)
N4 0.0305(11) 0.0273(11) 0.0181(10) 0.0007(9) 0.0078(8) 0.0030(8)
N5 0.0691(18) 0.0249(13) 0.0310(13) -0.0023(12) 0.0223(13) 0.0016(10)

loop_
_atom_type_symbol
_atom_type_scat_dispersion_real
_atom_type_scat_dispersion_imag
_atom_type_scat_Cromer_Mann_a1
_atom_type_scat_Cromer_Mann_a2
_atom_type_scat_Cromer_Mann_a3
_atom_type_scat_Cromer_Mann_a4
_atom_type_scat_Cromer_Mann_b1
_atom_type_scat_Cromer_Mann_b2
_atom_type_scat_Cromer_Mann_b3
_atom_type_scat_Cromer_Mann_b4
_atom_type_scat_Cromer_Mann_c
_atom_type_scat_source
_atom_type_scat_dispersion_source
C 0.00313 0.00162 2.31000 1.02000 1.58860 0.86500 20.84390 10.20750 0.56870 51.65120 0.21560 'International Tables Volume C Table 6.1.1.4 (pp. 500-502)' 'Brennan, Cowan, Rev. Sci. Instrum., 1992, 63, 850'
H 0.00000 0.00000 0.49300 0.32291 0.14019 0.04081 10.51090 26.12570 3.14236 57.79970 0.00304 'International Tables Volume C Table 6.1.1.4 (pp. 500-502)' 'Brennan, Cowan, Rev. Sci. Instrum., 1992, 63, 850'
N 0.00612 0.00332 12.21260 3.13220 2.01250 1.16630 0.00570 9.89330 28.99750 0.58260 -11.52900 'International Tables Volume C Table 6.1.1.4 (pp. 500-502)' 'Brennan, Cowan, Rev. Sci. Instrum., 1992, 63, 850'

loop_
_geom_angle_atom_site_label_1
_geom_angle_atom_site_label_2
_geom_angle_atom_site_label_3
_geom_angle
_geom_angle_site_symmetry_1
_geom_angle_site_symmetry_3
_geom_angle_publ_flag
N3 C1 N2 115.6(2) . . ?
N4 C1 N2 117.4(2) . . ?
N4 C1 N3 127.1(2) . . ?
N3 C2 N1 110.2(2) . . ?
N5 C2 N1 124.7(2) . . ?
N5 C2 N3 125.0(2) . . ?
H1 N1 C2 124.87(14) . . ?
N2 N1 C2 110.3(2) . . ?
N2 N1 H1 124.87(13) . . ?
N1 N2 C1 101.5(2) . . ?
C2 N3 C1 102.4(2) . . ?
N4 N4 C1 112.7(2) 3_666 . ?
H5a N5 C2 118(2) . . ?
H5b N5 C2 120(2) . . ?
H5b N5 H5a 121(3) . . ?

loop_
_geom_bond_atom_site_label_1
_geom_bond_atom_site_label_2
_geom_bond_distance
_geom_bond_site_symmetry_2
_geom_bond_publ_flag
C1 N2 1.327(3) . ?
C1 N3 1.359(3) . ?
C1 N4 1.392(3) . ?
C2 N1 1.337(3) . ?
C2 N3 1.334(3) . ?
C2 N5 1.351(3) . ?
N1 H1 0.8800 . ?
N1 N2 1.369(3) . ?
N4 N4 1.274(4) 3_666 ?
N5 H5a 0.89(3) . ?
N5 H5b 0.86(4) . ?

loop_
_geom_torsion_atom_site_label_1
_geom_torsion_atom_site_label_2
_geom_torsion_atom_site_label_3
_geom_torsion_atom_site_label_4
_geom_torsion
_geom_torsion_site_symmetry_1
_geom_torsion_site_symmetry_2
_geom_torsion_site_symmetry_3
_geom_torsion_site_symmetry_4
_geom_torsion_publ_flag
C1 N2 N1 C2 0.3(2) . . . . ?
C1 N3 C2 N1 0.3(2) . . . . ?
C1 N3 C2 N5 178.4(2) . . . . ?
C1 N4 N4 C1 180.0(3) . . 3_666 3_666 ?
